data_2224239
loop_
_publ_author_name
'Li, Yun-Hui'
'Liu, Wen-Yu'
'Gao, Yang'
'Wang, Yu-Peng'

_publ_section_title
;
 2-(4-Chlorophenyl)imidazo[1,2-<i>a</i>]pyridine-3-carbaldehyde
;
_journal_coeditor_code HB5204
_journal_issue 12
_journal_name_full 'Acta Crystallographica Section E'
_journal_page_first o3192
_journal_paper_doi 10.1107/S1600536809048302
_journal_volume 65
_journal_year 2009
_chemical_formula_iupac 'C14 H9 Cl N2 O'
_chemical_formula_moiety 'C14 H9 Cl N2 O'
_chemical_formula_sum 'C14 H9 Cl N2 O'
_chemical_formula_weight 256.68
_chemical_name_systematic
;
2-(4-Chlorophenyl)imidazo[1,2-<i>a</i>]pyridine-3-carbaldehyde
;
_space_group_IT_number 33
_symmetry_cell_setting orthorhombic
_symmetry_space_group_name_Hall 'P 2c -2n'
_symmetry_space_group_name_H-M 'P n a 21'
_atom_sites_solution_hydrogens geom
_atom_sites_solution_primary direct
_atom_sites_solution_secondary difmap
_audit_creation_method SHELXL-97
_cell_angle_alpha 90.00
_cell_angle_beta 90.00
_cell_angle_gamma 90.00
_cell_formula_units_Z 8
_cell_length_a 21.3367(13)
_cell_length_b 7.2391(4)
_cell_length_c 15.1748(10)
_cell_measurement_reflns_used 4265
_cell_measurement_temperature 293(2)
_cell_measurement_theta_max 26.03
_cell_measurement_theta_min 1.91
_cell_volume 2343.9(2)
_computing_cell_refinement 'SAINT (Bruker, 2002)'
_computing_data_collection 'SMART (Bruker, 2002)'
_computing_data_reduction 'SAINT (Bruker, 2002)'
_computing_molecular_graphics 'SHELXL97 (Sheldrick, 2008)'
_computing_publication_material 'SHELXTL (Sheldrick, 2008)'
_computing_structure_refinement 'SHELXL97 (Sheldrick, 2008)'
_computing_structure_solution 'SHELXS97 (Sheldrick, 2008)'
_diffrn_ambient_temperature 293(2)
_diffrn_measured_fraction_theta_full 0.998
_diffrn_measured_fraction_theta_max 0.998
_diffrn_measurement_device_type 'Bruker APEX CCD'
_diffrn_measurement_method \w
_diffrn_radiation_monochromator graphite
_diffrn_radiation_source 'fine-focus sealed tube'
_diffrn_radiation_type MoK\a
_diffrn_radiation_wavelength 0.71073
_diffrn_reflns_av_R_equivalents 0.0261
_diffrn_reflns_av_sigmaI/netI 0.0284
_diffrn_reflns_limit_h_max 26
_diffrn_reflns_limit_h_min -26
_diffrn_reflns_limit_k_max 8
_diffrn_reflns_limit_k_min -8
_diffrn_reflns_limit_l_max 18
_diffrn_reflns_limit_l_min -15
_diffrn_reflns_number 12428
_diffrn_reflns_theta_full 26.03
_diffrn_reflns_theta_max 26.03
_diffrn_reflns_theta_min 1.91
_exptl_absorpt_coefficient_mu 0.311
_exptl_absorpt_correction_T_max 0.894
_exptl_absorpt_correction_T_min 0.870
_exptl_absorpt_correction_type multi-scan
_exptl_absorpt_process_details '(SADABS; Bruker, 2002)'
_exptl_crystal_colour yellow
_exptl_crystal_density_diffrn 1.455
_exptl_crystal_density_method 'not measured'
_exptl_crystal_description block
_exptl_crystal_F_000 1056
_exptl_crystal_size_max 0.35
_exptl_crystal_size_mid 0.29
_exptl_crystal_size_min 0.28
_refine_diff_density_max 0.215
_refine_diff_density_min -0.179
_refine_ls_abs_structure_details 'Flack (1983), 1800 Friedel pairs'
_refine_ls_abs_structure_Flack 0.40(5)
_refine_ls_extinction_method none
_refine_ls_goodness_of_fit_ref 1.033
_refine_ls_hydrogen_treatment constr
_refine_ls_matrix_type full
_refine_ls_number_parameters 325
_refine_ls_number_reflns 4198
_refine_ls_number_restraints 1
_refine_ls_restrained_S_all 1.033
_refine_ls_R_factor_all 0.0467
_refine_ls_R_factor_gt 0.0357
_refine_ls_shift/su_max 0.000
_refine_ls_shift/su_mean 0.000
_refine_ls_structure_factor_coef Fsqd
_refine_ls_weighting_details 'calc w=1/[\s^2^(Fo^2^)+(0.0461P)^2^+0.2155P] where P=(Fo^2^+2Fc^2^)/3'
_refine_ls_weighting_scheme calc
_refine_ls_wR_factor_gt 0.0828
_refine_ls_wR_factor_ref 0.0886
_reflns_number_gt 3564
_reflns_number_total 4198
_reflns_threshold_expression I>2\s(I)
_cod_data_source_file hb5204.cif
_cod_data_source_block I
_cod_database_code 2224239
_cod_database_fobs_code 2224239

loop_
_symmetry_equiv_pos_as_xyz
'x, y, z'
'-x, -y, z+1/2'
'-x+1/2, y+1/2, z+1/2'
'x+1/2, -y+1/2, z'

loop_
_atom_site_type_symbol
_atom_site_label
_atom_site_fract_x
_atom_site_fract_y
_atom_site_fract_z
_atom_site_U_iso_or_equiv
_atom_site_adp_type
_atom_site_calc_flag
_atom_site_refinement_flags
_atom_site_occupancy
_atom_site_disorder_assembly
_atom_site_disorder_group
Cl Cl1 0.38891(3) 0.69710(12) 0.18830(6) 0.0741(3) Uani d . 1 . .
Cl Cl2 0.86516(3) 1.12252(11) 0.50704(6) 0.0673(2) Uani d . 1 . .
O O2 0.48266(8) 1.0458(3) 0.48167(13) 0.0652(6) Uani d . 1 . .
O O1 0.76678(8) 0.5045(3) 0.22142(13) 0.0620(5) Uani d . 1 . .
N N1 0.73924(8) 0.6319(3) 0.39935(13) 0.0373(4) Uani d . 1 . .
N N2 0.64367(8) 0.7006(3) 0.45277(14) 0.0434(5) Uani d . 1 . .
N N4 0.60866(9) 1.2130(3) 0.24891(14) 0.0403(5) Uani d . 1 . .
C C6 0.57814(10) 0.6745(3) 0.32064(17) 0.0387(6) Uani d . 1 . .
N N3 0.51184(8) 1.1689(3) 0.30384(13) 0.0368(4) Uani d . 1 . .
C C7 0.63898(10) 0.6637(3) 0.36576(16) 0.0345(5) Uani d . 1 . .
C C21 0.61298(10) 1.1699(3) 0.33495(17) 0.0370(5) Uani d . 1 . .
C C11 0.83204(12) 0.6244(4) 0.48197(19) 0.0507(7) Uani d . 1 . .
H H11 0.8750 0.6038 0.4857 0.061 Uiso calc R 1 . .
C C17 0.79144(11) 1.1336(4) 0.45777(19) 0.0467(6) Uani d . 1 . .
C C14 0.70483(10) 0.6813(3) 0.47280(16) 0.0400(6) Uani d . 1 . .
C C20 0.67494(10) 1.1586(3) 0.37871(17) 0.0376(6) Uani d . 1 . .
C C8 0.69729(10) 0.6195(3) 0.32942(16) 0.0360(5) Uani d . 1 . .
C C28 0.54724(10) 1.2129(3) 0.23030(16) 0.0384(6) Uani d . 1 . .
C C18 0.78521(11) 1.0860(4) 0.37049(19) 0.0489(6) Uani d . 1 . .
H H18 0.8198 1.0467 0.3382 0.059 Uiso calc R 1 . .
C C22 0.55419(10) 1.1401(3) 0.37297(16) 0.0380(5) Uani d . 1 . .
C C19 0.72678(10) 1.0975(3) 0.33157(17) 0.0423(6) Uani d . 1 . .
H H19 0.7221 1.0638 0.2728 0.051 Uiso calc R 1 . .
C C2 0.51455(11) 0.7437(4) 0.1929(2) 0.0505(6) Uani d . 1 . .
H H2 0.5110 0.7846 0.1350 0.061 Uiso calc R 1 . .
C C9 0.71397(11) 0.5482(3) 0.24447(17) 0.0434(6) Uani d . 1 . .
H H9 0.6819 0.5340 0.2035 0.052 Uiso calc R 1 . .
C C5 0.52395(11) 0.6241(3) 0.36600(18) 0.0448(6) Uani d . 1 . .
H H5 0.5268 0.5846 0.4242 0.054 Uiso calc R 1 . .
C C24 0.44781(11) 1.1572(3) 0.30118(19) 0.0462(6) Uani d . 1 . .
H H24 0.4251 1.1274 0.3515 0.055 Uiso calc R 1 . .
C C27 0.51591(12) 1.2473(4) 0.15048(19) 0.0492(6) Uani d . 1 . .
H H27 0.5384 1.2786 0.1001 0.059 Uiso calc R 1 . .
C C13 0.73559(11) 0.7049(4) 0.55341(19) 0.0507(7) Uani d . 1 . .
H H13 0.7133 0.7401 0.6033 0.061 Uiso calc R 1 . .
C C10 0.80304(10) 0.6045(3) 0.40399(19) 0.0446(6) Uani d . 1 . .
H H10 0.8257 0.5727 0.3539 0.054 Uiso calc R 1 . .
C C26 0.45240(12) 1.2345(4) 0.14768(19) 0.0526(7) Uani d . 1 . .
H H26 0.4314 1.2554 0.0949 0.063 Uiso calc R 1 . .
C C1 0.57237(11) 0.7353(4) 0.23404(18) 0.0439(6) Uani d . 1 . .
H H1 0.6080 0.7709 0.2032 0.053 Uiso calc R 1 . .
C C16 0.74146(11) 1.1959(4) 0.5060(2) 0.0497(6) Uani d . 1 . .
H H16 0.7466 1.2286 0.5649 0.060 Uiso calc R 1 . .
C C4 0.46599(12) 0.6322(4) 0.32548(19) 0.0497(6) Uani d . 1 . .
H H4 0.4300 0.5988 0.3561 0.060 Uiso calc R 1 . .
C C23 0.53638(11) 1.0703(3) 0.45701(17) 0.0463(6) Uani d . 1 . .
H H23 0.5683 1.0410 0.4963 0.056 Uiso calc R 1 . .
C C15 0.68309(11) 1.2097(4) 0.46614(18) 0.0468(6) Uani d . 1 . .
H H15 0.6491 1.2536 0.4983 0.056 Uiso calc R 1 . .
C C12 0.79878(12) 0.6758(4) 0.5579(2) 0.0513(7) Uani d . 1 . .
H H12 0.8197 0.6899 0.6112 0.062 Uiso calc R 1 . .
C C25 0.41833(12) 1.1899(4) 0.22393(19) 0.0514(7) Uani d . 1 . .
H H25 0.3749 1.1827 0.2212 0.062 Uiso calc R 1 . .
C C3 0.46229(12) 0.6899(4) 0.23968(19) 0.0485(7) Uani d . 1 . .

loop_
_atom_site_aniso_label
_atom_site_aniso_U_11
_atom_site_aniso_U_22
_atom_site_aniso_U_33
_atom_site_aniso_U_12
_atom_site_aniso_U_13
_atom_site_aniso_U_23
Cl1 0.0499(4) 0.0888(6) 0.0835(6) 0.0081(4) -0.0283(4) -0.0004(5)
Cl2 0.0459(3) 0.0834(5) 0.0725(5) -0.0041(3) -0.0179(3) 0.0060(4)
O2 0.0454(10) 0.0979(15) 0.0524(12) -0.0022(10) 0.0123(9) 0.0151(11)
O1 0.0459(10) 0.0937(16) 0.0462(12) 0.0041(10) 0.0086(9) -0.0156(10)
N1 0.0354(10) 0.0400(11) 0.0365(12) -0.0013(8) -0.0023(9) -0.0030(8)
N2 0.0392(10) 0.0512(13) 0.0399(14) 0.0004(9) 0.0005(10) -0.0062(10)
N4 0.0380(10) 0.0492(12) 0.0337(12) -0.0002(9) 0.0021(9) -0.0003(9)
C6 0.0399(13) 0.0367(12) 0.0393(15) 0.0020(10) -0.0026(11) -0.0046(11)
N3 0.0343(10) 0.0400(10) 0.0361(12) 0.0006(8) -0.0024(9) -0.0024(8)
C7 0.0354(11) 0.0351(12) 0.0331(13) 0.0008(9) -0.0014(10) -0.0026(10)
C21 0.0393(12) 0.0365(12) 0.0354(14) 0.0017(10) 0.0030(11) -0.0013(10)
C11 0.0389(12) 0.0547(16) 0.0585(19) 0.0020(11) -0.0094(13) -0.0043(13)
C17 0.0409(13) 0.0476(15) 0.0517(18) -0.0066(11) -0.0098(13) 0.0087(12)
C14 0.0388(12) 0.0448(14) 0.0364(15) 0.0006(11) 0.0010(11) -0.0068(10)
C20 0.0357(12) 0.0385(13) 0.0384(15) -0.0040(9) -0.0001(10) 0.0044(11)
C8 0.0366(12) 0.0379(12) 0.0337(13) -0.0032(9) -0.0010(10) 0.0000(10)
C28 0.0377(12) 0.0444(14) 0.0333(14) -0.0012(10) 0.0025(10) -0.0032(10)
C18 0.0387(13) 0.0547(17) 0.0533(18) 0.0038(11) 0.0035(12) 0.0056(13)
C22 0.0352(12) 0.0413(13) 0.0375(14) 0.0011(9) 0.0005(11) -0.0015(10)
C19 0.0411(13) 0.0500(14) 0.0359(14) 0.0018(10) 0.0011(11) 0.0014(11)
C2 0.0561(15) 0.0541(17) 0.0411(16) 0.0085(12) -0.0045(14) 0.0009(13)
C9 0.0438(13) 0.0479(15) 0.0385(14) -0.0032(11) 0.0001(11) -0.0027(11)
C5 0.0418(13) 0.0505(15) 0.0421(15) 0.0007(10) 0.0016(11) -0.0004(12)
C24 0.0359(12) 0.0513(15) 0.0513(17) -0.0028(11) 0.0038(12) -0.0016(12)
C27 0.0536(15) 0.0571(16) 0.0368(16) -0.0002(12) -0.0031(13) -0.0029(12)
C13 0.0513(15) 0.0651(17) 0.0357(16) 0.0014(13) -0.0052(13) -0.0103(13)
C10 0.0341(12) 0.0499(15) 0.0497(16) 0.0014(11) 0.0010(11) -0.0045(12)
C26 0.0545(15) 0.0571(16) 0.0463(18) 0.0074(13) -0.0121(14) -0.0076(13)
C1 0.0408(13) 0.0475(15) 0.0435(17) 0.0017(11) 0.0008(11) 0.0011(11)
C16 0.0509(14) 0.0592(16) 0.0389(16) -0.0058(12) -0.0078(13) -0.0015(13)
C4 0.0378(13) 0.0559(16) 0.0555(18) -0.0022(11) -0.0025(12) -0.0025(13)
C23 0.0425(13) 0.0539(15) 0.0424(15) -0.0009(11) 0.0028(12) 0.0038(12)
C15 0.0449(13) 0.0561(17) 0.0395(17) -0.0011(11) 0.0036(12) 0.0015(12)
C12 0.0503(15) 0.0621(17) 0.0414(16) -0.0041(13) -0.0133(13) -0.0032(13)
C25 0.0402(13) 0.0579(17) 0.0560(18) 0.0024(12) -0.0091(13) -0.0064(13)
C3 0.0421(13) 0.0475(15) 0.0560(18) 0.0069(11) -0.0129(13) -0.0065(13)

loop_
_atom_type_symbol
_atom_type_description
_atom_type_scat_dispersion_real
_atom_type_scat_dispersion_imag
_atom_type_scat_source
C C 0.0033 0.0016 'International Tables Vol C Tables 4.2.6.8 and 6.1.1.4'
H H 0.0000 0.0000 'International Tables Vol C Tables 4.2.6.8 and 6.1.1.4'
N N 0.0061 0.0033 'International Tables Vol C Tables 4.2.6.8 and 6.1.1.4'
O O 0.0106 0.0060 'International Tables Vol C Tables 4.2.6.8 and 6.1.1.4'
Cl Cl 0.1484 0.1585 'International Tables Vol C Tables 4.2.6.8 and 6.1.1.4'

loop_
_geom_angle_atom_site_label_1
_geom_angle_atom_site_label_2
_geom_angle_atom_site_label_3
_geom_angle_site_symmetry_1
_geom_angle_site_symmetry_3
_geom_angle
_geom_angle_publ_flag
C10 N1 C14 . . 121.4(2) ?
C10 N1 C8 . . 131.7(2) ?
C14 N1 C8 . . 106.87(18) ?
C14 N2 C7 . . 105.8(2) ?
C28 N4 C21 . . 105.7(2) ?
C1 C6 C5 . . 118.4(2) ?
C1 C6 C7 . . 122.3(2) ?
C5 C6 C7 . . 119.2(2) ?
C24 N3 C28 . . 122.3(2) ?
C24 N3 C22 . . 131.1(2) ?
C28 N3 C22 . . 106.61(18) ?
N2 C7 C8 . . 111.4(2) ?
N2 C7 C6 . . 120.7(2) ?
C8 C7 C6 . . 127.9(2) ?
N4 C21 C22 . . 112.0(2) ?
N4 C21 C20 . . 120.6(2) ?
C22 C21 C20 . . 127.4(2) ?
C10 C11 C12 . . 121.3(2) ?
C10 C11 H11 . . 119.4 ?
C12 C11 H11 . . 119.4 ?
C16 C17 C18 . . 121.5(2) ?
C16 C17 Cl2 . . 119.2(2) ?
C18 C17 Cl2 . . 119.3(2) ?
N2 C14 N1 . . 111.1(2) ?
N2 C14 C13 . . 129.7(2) ?
N1 C14 C13 . . 119.2(2) ?
C15 C20 C19 . . 118.5(2) ?
C15 C20 C21 . . 121.7(2) ?
C19 C20 C21 . . 119.8(2) ?
N1 C8 C7 . . 104.9(2) ?
N1 C8 C9 . . 123.3(2) ?
C7 C8 C9 . . 131.1(2) ?
N4 C28 N3 . . 111.3(2) ?
N4 C28 C27 . . 130.3(2) ?
N3 C28 C27 . . 118.4(2) ?
C17 C18 C19 . . 118.9(2) ?
C17 C18 H18 . . 120.5 ?
C19 C18 H18 . . 120.5 ?
C21 C22 N3 . . 104.3(2) ?
C21 C22 C23 . . 131.6(2) ?
N3 C22 C23 . . 123.5(2) ?
C18 C19 C20 . . 121.1(2) ?
C18 C19 H19 . . 119.4 ?
C20 C19 H19 . . 119.4 ?
C3 C2 C1 . . 118.5(3) ?
C3 C2 H2 . . 120.8 ?
C1 C2 H2 . . 120.8 ?
O1 C9 C8 . . 125.4(2) ?
O1 C9 H9 . . 117.3 ?
C8 C9 H9 . . 117.3 ?
C4 C5 C6 . . 120.8(3) ?
C4 C5 H5 . . 119.6 ?
C6 C5 H5 . . 119.6 ?
C25 C24 N3 . . 118.6(2) ?
C25 C24 H24 . . 120.7 ?
N3 C24 H24 . . 120.7 ?
C26 C27 C28 . . 119.3(3) ?
C26 C27 H27 . . 120.4 ?
C28 C27 H27 . . 120.4 ?
C12 C13 C14 . . 119.2(2) ?
C12 C13 H13 . . 120.4 ?
C14 C13 H13 . . 120.4 ?
C11 C10 N1 . . 119.0(2) ?
C11 C10 H10 . . 120.5 ?
N1 C10 H10 . . 120.5 ?
C27 C26 C25 . . 120.4(3) ?
C27 C26 H26 . . 119.8 ?
C25 C26 H26 . . 119.8 ?
C2 C1 C6 . . 121.2(2) ?
C2 C1 H1 . . 119.4 ?
C6 C1 H1 . . 119.4 ?
C17 C16 C15 . . 119.2(3) ?
C17 C16 H16 . . 120.4 ?
C15 C16 H16 . . 120.4 ?
C3 C4 C5 . . 119.2(3) ?
C3 C4 H4 . . 120.4 ?
C5 C4 H4 . . 120.4 ?
O2 C23 C22 . . 125.3(2) ?
O2 C23 H23 . . 117.3 ?
C22 C23 H23 . . 117.3 ?
C20 C15 C16 . . 120.7(2) ?
C20 C15 H15 . . 119.7 ?
C16 C15 H15 . . 119.7 ?
C13 C12 C11 . . 120.0(3) ?
C13 C12 H12 . . 120.0 ?
C11 C12 H12 . . 120.0 ?
C24 C25 C26 . . 121.0(2) ?
C24 C25 H25 . . 119.5 ?
C26 C25 H25 . . 119.5 ?
C4 C3 C2 . . 122.0(2) ?
C4 C3 Cl1 . . 119.0(2) ?
C2 C3 Cl1 . . 119.1(2) ?

loop_
_geom_bond_atom_site_label_1
_geom_bond_atom_site_label_2
_geom_bond_site_symmetry_2
_geom_bond_distance
_geom_bond_publ_flag
Cl1 C3 . 1.750(3) ?
Cl2 C17 . 1.743(2) ?
O2 C23 . 1.219(3) ?
O1 C9 . 1.221(3) ?
N1 C10 . 1.378(3) ?
N1 C14 . 1.382(3) ?
N1 C8 . 1.391(3) ?
N2 C14 . 1.347(3) ?
N2 C7 . 1.351(3) ?
N4 C28 . 1.341(3) ?
N4 C21 . 1.346(3) ?
C6 C1 . 1.391(4) ?
C6 C5 . 1.394(3) ?
C6 C7 . 1.470(3) ?
N3 C24 . 1.369(3) ?
N3 C28 . 1.385(3) ?
N3 C22 . 1.400(3) ?
C7 C8 . 1.398(3) ?
C21 C22 . 1.397(3) ?
C21 C20 . 1.482(3) ?
C11 C10 . 1.343(4) ?
C11 C12 . 1.403(4) ?
C11 H11 . 0.9300 ?
C17 C16 . 1.370(4) ?
C17 C18 . 1.375(4) ?
C14 C13 . 1.399(4) ?
C20 C15 . 1.388(4) ?
C20 C19 . 1.390(3) ?
C8 C9 . 1.434(3) ?
C28 C27 . 1.406(4) ?
C18 C19 . 1.382(3) ?
C18 H18 . 0.9300 ?
C22 C23 . 1.424(3) ?
C19 H19 . 0.9300 ?
C2 C3 . 1.378(4) ?
C2 C1 . 1.384(3) ?
C2 H2 . 0.9300 ?
C9 H9 . 0.9300 ?
C5 C4 . 1.382(3) ?
C5 H5 . 0.9300 ?
C24 C25 . 1.351(4) ?
C24 H24 . 0.9300 ?
C27 C26 . 1.359(3) ?
C27 H27 . 0.9300 ?
C13 C12 . 1.366(3) ?
C13 H13 . 0.9300 ?
C10 H10 . 0.9300 ?
C26 C25 . 1.404(4) ?
C26 H26 . 0.9300 ?
C1 H1 . 0.9300 ?
C16 C15 . 1.389(3) ?
C16 H16 . 0.9300 ?
C4 C3 . 1.370(4) ?
C4 H4 . 0.9300 ?
C23 H23 . 0.9300 ?
C15 H15 . 0.9300 ?
C12 H12 . 0.9300 ?
C25 H25 . 0.9300 ?

loop_
_geom_hbond_atom_site_label_D
_geom_hbond_atom_site_label_H
_geom_hbond_atom_site_label_A
_geom_hbond_site_symmetry_A
_geom_hbond_distance_DH
_geom_hbond_distance_HA
_geom_hbond_distance_DA
_geom_hbond_angle_DHA
C11 H11 O2 4_565 0.93 2.54 3.442(3) 163
C12 H12 N4 3_645 0.93 2.59 3.518(4) 172
